data_9006115
loop_
_publ_author_name
'Swainson, I. P.'
'Dove, M. T.'
'Schmahl, W. W.'
'Putnis, A.'

_publ_section_title
;
 Neutron powder diffraction study of the akermanite-gehlenite
 solid solution series
 Sample: 75% Ak
;
_journal_name_full 'Physics and Chemistry of Minerals'
_journal_page_first 185
_journal_page_last 195
_journal_volume 19
_journal_year 1992
_chemical_formula_sum 'Al0.51 Ca2 Mg0.71 O7 Si1.74'
_chemical_name_mineral Akermanite
_space_group_IT_number 113
_symmetry_space_group_name_Hall 'P -4 2ab'
_symmetry_space_group_name_H-M 'P -4 21 m'
_cell_angle_alpha 90
_cell_angle_beta 90
_cell_angle_gamma 90
_cell_length_a 7.7853
_cell_length_b 7.7853
_cell_length_c 5.0211
_cell_formula_units_Z 2
_cell_volume 304.333
_database_code_amcsd 0007697
_exptl_crystal_density_diffrn 2.969
_cod_original_formula_sum 'Ca2 Mg.71 Al.51 Si1.74 O7'
_cod_database_code 9006115

loop_
_space_group_symop_operation_xyz
x,y,z
1/2-y,1/2-x,z
y,-x,-z
1/2-x,1/2+y,-z
-x,-y,z
1/2+y,1/2+x,z
-y,x,-z
1/2+x,1/2-y,-z

loop_
_atom_site_aniso_label
_atom_site_aniso_U_11
_atom_site_aniso_U_22
_atom_site_aniso_U_33
_atom_site_aniso_U_12
_atom_site_aniso_U_13
_atom_site_aniso_U_23
Ca 0.07339 0.07339 0.00766 0.03101 -0.00475 -0.00475
MgT1 0.04667 0.04667 0.00728 0.00000 0.00000 0.00000
AlT1 0.04667 0.04667 0.00728 0.00000 0.00000 0.00000
AlT2 0.03255 0.03255 0.00051 -0.00522 -0.00238 -0.00238
SiT2 0.03255 0.03255 0.00051 -0.00522 -0.00238 -0.00238
O1 0.07062 0.07062 -0.00179 -0.05496 0.00000 0.00000
O2 0.07154 0.00000 0.00383 0.00000 0.01485 0.01485
O3 0.09058 0.05159 0.00958 -0.01904 0.01109 -0.00990

loop_
_atom_site_label
_atom_site_fract_x
_atom_site_fract_y
_atom_site_fract_z
_atom_site_occupancy
Ca 0.33450 0.16550 0.50830 1.00000
MgT1 0.00000 0.00000 0.00000 0.71000
AlT1 0.00000 0.00000 0.00000 0.29000
AlT2 0.14070 0.35930 0.93700 0.11000
SiT2 0.14070 0.35930 0.93700 0.87000
O1 0.50000 0.00000 0.17880 1.00000
O2 0.14170 0.35830 0.26210 1.00000
O3 0.08330 0.18160 0.79310 1.00000

loop_
_cod_related_entry_id
_cod_related_entry_database
_cod_related_entry_code
1 AMCSD 0007697
